data_2002559
loop_
_publ_author_name
'Rath, M'
'Mueller-Buschbaum, Hk'

_publ_section_title
;
Ein Beitrag zur Kristallstruktur von Ba2 Sc Al O5 und Sr2 Sc0.5 Al1.5 O5
;
_journal_name_full 'Journal of Alloys Compd.'
_journal_page_first 127
_journal_page_last 130
_journal_paper_doi 10.1016/0925-8388(92)90058-H
_journal_volume 189
_journal_year 1992
_chemical_formula_structural 'Sr2 Sc0.5 Al1.5 O5'
_chemical_formula_sum 'Al1.5 O5 Sc0.5 Sr2'
_chemical_name_systematic
;
Strontium scandium aluminium oxide (2/0.5/1.5/5)
;
_space_group_IT_number 205
_symmetry_cell_setting cubic
_symmetry_Int_Tables_number 205
_symmetry_space_group_name_Hall '-P 2ac 2ab 3'
_symmetry_space_group_name_H-M 'P a -3'
_cell_angle_alpha 90
_cell_angle_beta 90
_cell_angle_gamma 90
_cell_formula_units_Z 4
_cell_length_a 7.9078(4)
_cell_length_b 7.9078(4)
_cell_length_c 7.9078(4)
_cell_volume 494.5
_refine_ls_R_factor_all 0.091
_cod_original_formula_sum 'Al1.5 O5 Sc.5 Sr2'
_cod_database_code 2002559

loop_
_symmetry_equiv_pos_as_xyz
x,y,z
1/2+x,1/2-y,-z
-x,1/2+y,1/2-z
1/2-x,-y,1/2+z
y,z,x
1/2-y,-z,1/2+x
1/2+y,1/2-z,-x
-y,1/2+z,1/2-x
z,x,y
-z,1/2+x,1/2-y
1/2-z,-x,1/2+y
1/2+z,1/2-x,-y
-x,-y,-z
1/2-x,1/2+y,z
x,1/2-y,1/2+z
1/2+x,y,1/2-z
-y,-z,-x
1/2+y,z,1/2-x
1/2-y,1/2+z,x
y,1/2-z,1/2+x
-z,-x,-y
z,1/2-x,1/2+y
1/2+z,x,1/2-y
1/2-z,1/2+x,y

loop_
_atom_site_label
_atom_site_type_symbol
_atom_site_symmetry_multiplicity
_atom_site_Wyckoff_symbol
_atom_site_fract_x
_atom_site_fract_y
_atom_site_fract_z
_atom_site_occupancy
_atom_site_attached_hydrogens
_atom_site_calc_flag
Sr1 Sr2+ 8 c 0.2556(3) 0.2556(3) 0.2556(3) 1. 0 d
Sc1 Sc3+ 4 b 0.5 0.5 0.5 0.5 0 d
Al1 Al3+ 4 b 0.5 0.5 0.5 0.5 0 d
Al2 Al3+ 4 a 0. 0. 0. 1. 0 d
O1 O2- 24 d 0.226(4) 0.011(7) 0.014(6) 0.8333 0 d

loop_
_atom_type_symbol
_atom_type_oxidation_number
Sr2+ 2.000
Sc3+ 3.000
Al3+ 3.000
O2- -2.000
